data_9004024
loop_
_publ_author_name
'Bindi, L.'
'Downs, R. T.'
'Harlow, G. E.'
'Safonov, O. G.'
'Litvin, Y. A.'
'Perchuk, L. L.'
'Uchida, H.'
'Menchetti, S.'

_publ_section_title
;
 Compressibility of synthetic potassium-rich clinopyroxene:
 In situ high-pressure single-crystal X-ray study
 Sample: 939-1, P = .46 GPa
;
_journal_name_full 'American Mineralogist'
_journal_page_first 802
_journal_page_last 808
_journal_paper_doi 10.2138/am.2006.2031
_journal_volume 91
_journal_year 2006
_chemical_formula_sum 'Al0.19 Ca0.88 K0.12 Mg0.83 O6 Si1.98'
_chemical_name_mineral Diopside
_space_group_IT_number 15
_symmetry_space_group_name_Hall '-C 2yc'
_symmetry_space_group_name_H-M 'C 1 2/c 1'
_cell_angle_alpha 90
_cell_angle_beta 105.951
_cell_angle_gamma 90
_cell_length_a 9.6828
_cell_length_b 8.8880
_cell_length_c 5.2482
_cell_formula_units_Z 4
_cell_volume 434.274
_database_code_amcsd 0004148
_diffrn_ambient_pressure 4.6e+05
_exptl_crystal_density_diffrn 3.317
_cod_original_cell_volume 434.273
_cod_original_formula_sum '(Ca.88 K.12) Mg.83 Al.19 Si1.98 O6'
_cod_database_code 9004024

loop_
_space_group_symop_operation_xyz
x,y,z
1/2+x,1/2+y,z
x,-y,1/2+z
1/2+x,1/2-y,1/2+z
-x,y,1/2-z
1/2-x,1/2+y,1/2-z
-x,-y,-z
1/2-x,1/2-y,-z

loop_
_atom_site_label
_atom_site_fract_x
_atom_site_fract_y
_atom_site_fract_z
_atom_site_occupancy
_atom_site_U_iso_or_equiv
Ca2 0.00000 0.30250 0.25000 0.88000 0.01330
K2 0.00000 0.30250 0.25000 0.12000 0.01330
Mg1 0.00000 0.90700 0.25000 0.83000 0.00836
Al1 0.00000 0.90700 0.25000 0.17000 0.00836
Si 0.28610 0.09310 0.22540 0.99000 0.00760
Al 0.28610 0.09310 0.22540 0.01000 0.00760
O1 0.11460 0.08450 0.13750 1.00000 0.01292
O2 0.36070 0.25230 0.31240 1.00000 0.01368
O3 0.35000 0.01670 0.99320 1.00000 0.01153

loop_
_cod_related_entry_id
_cod_related_entry_database
_cod_related_entry_code
1 AMCSD 0004148
